data_8102288
loop_
_publ_author_name
'Wen Wu'
'Xin Jian Yao'
'Ya Wen Xuan'
'Ji Min Xie'

_publ_section_title
;
 Crystal structure of hexaimidazolyl-zincum(II) dichloride
 tetrahydrate, [Zn(C3H4N2)6]Cl2 &#x00B7; 4H2O
;
_journal_issue 3
_journal_name_full 'Zeitschrift f\"ur Kristallographie - New Crystal Structures'
_journal_page_first 251
_journal_volume 223
_journal_year 2008
_chemical_formula_sum 'C18 H32 Cl2 N12 O4 Zn'
_chemical_formula_weight 616.83
_space_group_IT_number 2
_symmetry_cell_setting triclinic
_symmetry_space_group_name_Hall '-P 1'
_symmetry_space_group_name_H-M 'P -1'
_atom_sites_solution_hydrogens geom
_atom_sites_solution_primary direct
_atom_sites_solution_secondary difmap
_audit_creation_method SHELXL-97
_cell_angle_alpha 75.08(3)
_cell_angle_beta 83.14(3)
_cell_angle_gamma 61.84(3)
_cell_formula_units_Z 1
_cell_length_a 8.8097(18)
_cell_length_b 9.0812(18)
_cell_length_c 10.586(2)
_cell_measurement_reflns_used 386
_cell_measurement_temperature 291(2)
_cell_measurement_theta_max 25.1
_cell_measurement_theta_min 2
_cell_volume 721.5(3)
_computing_cell_refinement raxis
_computing_data_collection raxis
_computing_data_reduction raxis
_computing_molecular_graphics texsan
_computing_publication_material texsan
_computing_structure_refinement 'SHELXL-97 (Sheldrick, 1997)'
_computing_structure_solution 'SHELXS-97 (Sheldrick, 1990)'
_diffrn_ambient_temperature 291(2)
_diffrn_detector_area_resol_mean 0
_diffrn_measured_fraction_theta_full 0.985
_diffrn_measured_fraction_theta_max 0.985
_diffrn_measurement_device_type R-AXIS-IV
_diffrn_measurement_method 'Oscillation  frames'
_diffrn_radiation_monochromator graphite
_diffrn_radiation_source 'fine-focus sealed tube'
_diffrn_radiation_type MoK\a
_diffrn_radiation_wavelength 0.71073
_diffrn_reflns_av_R_equivalents 0.0000
_diffrn_reflns_av_sigmaI/netI 0.0317
_diffrn_reflns_limit_h_max 9
_diffrn_reflns_limit_h_min -10
_diffrn_reflns_limit_k_max 0
_diffrn_reflns_limit_k_min -10
_diffrn_reflns_limit_l_max 12
_diffrn_reflns_limit_l_min -12
_diffrn_reflns_number 2581
_diffrn_reflns_theta_full 25.50
_diffrn_reflns_theta_max 25.50
_diffrn_reflns_theta_min 1.99
_diffrn_standards_decay_% 0
_diffrn_standards_interval_count 0
_diffrn_standards_interval_time 0
_diffrn_standards_number 0
_exptl_absorpt_coefficient_mu 1.082
_exptl_absorpt_correction_T_max 0.8374
_exptl_absorpt_correction_T_min 0.8126
_exptl_absorpt_correction_type multi-scan
_exptl_crystal_colour colourless
_exptl_crystal_density_diffrn 1.420
_exptl_crystal_density_method 'not measured'
_exptl_crystal_description PRISMATIC
_exptl_crystal_F_000 320
_exptl_crystal_size_max 0.20
_exptl_crystal_size_mid 0.17
_exptl_crystal_size_min 0.17
_refine_diff_density_max 0.608
_refine_diff_density_min -0.665
_refine_diff_density_rms 0.118
_refine_ls_extinction_coef 0.016(5)
_refine_ls_extinction_expression Fc^*^=kFc[1+0.001xFc^2^\l^3^/sin(2\q)]^-1/4^
_refine_ls_extinction_method SHELXL
_refine_ls_goodness_of_fit_ref 1.097
_refine_ls_matrix_type full
_refine_ls_number_parameters 170
_refine_ls_number_reflns 2481
_refine_ls_number_restraints 6
_refine_ls_restrained_S_all 1.111
_refine_ls_R_factor_all 0.0610
_refine_ls_R_factor_gt 0.0562
_refine_ls_shift/su_max 0.000
_refine_ls_shift/su_mean 0.000
_refine_ls_structure_factor_coef Fsqd
_refine_ls_weighting_details 'calc w=1/[\s^2^(Fo^2^)+(0.0875P)^2^+1.2825P] where P=(Fo^2^+2Fc^2^)/3'
_refine_ls_weighting_scheme calc
_refine_ls_wR_factor_gt 0.1556
_refine_ls_wR_factor_ref 0.1602
_reflns_number_gt 2242
_reflns_number_total 2581
_reflns_threshold_expression >2sigma(I)
_cod_data_source_file 1267-2273.cff
_cod_data_source_block a
_cod_depositor_comments
;
The following automatic conversions were performed:
'_symmetry_cell_setting' value 'Triclinic' changed to 'triclinic'
according to '/home/saulius/struct/CIF-dictionaries/cif_core.dic'
dictionary named 'cif_core.dic' version 2.4.1 from
2010-06-29.

'_exptl_absorpt_correction_type' value 'Multi-scan' changed
to 'multi-scan' according to
'/home/saulius/struct/CIF-dictionaries/cif_core.dic' dictionary named
'cif_core.dic' version 2.4.1 from 2010-06-29.

Automatic conversion script
Id: cif_fix_enum 1555 2011-01-17 13:19:09Z saulius 
;
_cod_original_sg_symbol_H-M P-1
_cod_database_code 8102288

loop_
_symmetry_equiv_pos_as_xyz
'x, y, z'
'-x, -y, -z'

loop_
_atom_site_label
_atom_site_type_symbol
_atom_site_fract_x
_atom_site_fract_y
_atom_site_fract_z
_atom_site_U_iso_or_equiv
_atom_site_adp_type
_atom_site_occupancy
_atom_site_symmetry_multiplicity
_atom_site_calc_flag
_atom_site_refinement_flags
_atom_site_disorder_assembly
_atom_site_disorder_group
Zn1 Zn 0.0000 1.0000 0.0000 0.0309(3) Uani 1 2 d S . .
Cl1 Cl 0.69720(14) 0.79341(14) 0.50463(10) 0.0395(3) Uani 1 1 d . . .
N1 N 0.0033(4) 0.7691(4) 0.1154(3) 0.0297(7) Uani 1 1 d . . .
N2 N 0.0735(6) 0.5323(5) 0.2680(4) 0.0467(10) Uani 1 1 d . . .
H2B H 0.1237 0.4517 0.3353 0.056 Uiso 1 1 calc R . .
N3 N -0.1933(4) 1.1438(4) 0.1247(3) 0.0288(7) Uani 1 1 d . . .
N4 N -0.3845(5) 1.2025(6) 0.2817(4) 0.0470(10) Uani 1 1 d . . .
H4B H -0.4435 1.1874 0.3501 0.056 Uiso 1 1 calc R . .
N5 N 0.1981(4) 0.9647(4) 0.1202(3) 0.0308(8) Uani 1 1 d . . .
N6 N 0.4515(7) 0.8791(9) 0.2101(6) 0.0792(17) Uani 1 1 d . . .
H6B H 0.5602 0.8307 0.2256 0.095 Uiso 1 1 calc R . .
C1 C -0.0903(7) 0.6899(6) 0.0977(5) 0.0440(11) Uani 1 1 d . . .
H1A H -0.1701 0.7304 0.0313 0.053 Uiso 1 1 calc R . .
C2 C -0.0477(8) 0.5438(7) 0.1921(5) 0.0566(14) Uani 1 1 d . . .
H2A H -0.0924 0.4668 0.2029 0.068 Uiso 1 1 calc R . .
C3 C 0.1004(6) 0.6690(6) 0.2189(4) 0.0388(10) Uani 1 1 d . . .
H3A H 0.1779 0.6908 0.2535 0.047 Uiso 1 1 calc R . .
C4 C -0.2825(6) 1.3192(6) 0.1110(4) 0.0409(10) Uani 1 1 d . . .
H4A H -0.2647 1.4001 0.0456 0.049 Uiso 1 1 calc R . .
C5 C -0.4001(7) 1.3548(7) 0.2079(5) 0.0537(13) Uani 1 1 d . . .
H5A H -0.4769 1.4631 0.2212 0.064 Uiso 1 1 calc R . .
C6 C -0.2594(6) 1.0794(6) 0.2279(4) 0.0372(10) Uani 1 1 d . . .
H6A H -0.2240 0.9626 0.2600 0.045 Uiso 1 1 calc R . .
C7 C 0.1776(6) 1.0282(6) 0.2235(4) 0.0396(10) Uani 1 1 d . . .
H7A H 0.0710 1.0994 0.2539 0.047 Uiso 1 1 calc R . .
C8 C 0.3263(6) 0.9786(6) 0.2789(4) 0.0360(10) Uani 1 1 d . . .
H8A H 0.3407 1.0082 0.3529 0.043 Uiso 1 1 calc R . .
C9 C 0.3746(6) 0.8684(7) 0.1098(5) 0.0443(11) Uani 1 1 d . . .
H9A H 0.4311 0.8072 0.0461 0.053 Uiso 1 1 calc R . .
O1 O 0.6682(6) 0.4560(6) 0.5131(6) 0.0871(16) Uani 1 1 d D . .
O2 O 0.9619(5) 0.1718(6) 0.4742(5) 0.0708(12) Uani 1 1 d D . .
H1F H 0.5598 0.4764 0.5161 0.106 Uiso 1 1 d RD . .
H2F H 1.0513 0.1365 0.5201 0.106 Uiso 1 1 d RD . .
H2G H 0.8686 0.2390 0.4998 0.106 Uiso 1 1 d RD . .
H1E H 0.6968 0.5390 0.4972 0.106 Uiso 1 1 d RD . .

loop_
_atom_site_aniso_label
_atom_site_aniso_U_11
_atom_site_aniso_U_22
_atom_site_aniso_U_33
_atom_site_aniso_U_23
_atom_site_aniso_U_13
_atom_site_aniso_U_12
Zn1 0.0332(4) 0.0326(4) 0.0255(4) -0.0037(3) -0.0011(3) -0.0152(3)
Cl1 0.0418(6) 0.0378(6) 0.0341(6) -0.0025(4) -0.0002(4) -0.0173(5)
N1 0.0327(18) 0.0286(18) 0.0238(16) -0.0013(13) 0.0006(13) -0.0133(14)
N2 0.056(3) 0.032(2) 0.039(2) 0.0087(16) -0.0056(18) -0.0176(18)
N3 0.0290(17) 0.0309(18) 0.0239(16) -0.0062(13) 0.0035(13) -0.0125(14)
N4 0.045(2) 0.062(3) 0.039(2) -0.022(2) 0.0192(17) -0.028(2)
N5 0.0306(18) 0.0370(19) 0.0245(16) -0.0047(14) -0.0027(13) -0.0159(15)
N6 0.047(3) 0.040(4) 0.041(3) -0.015(3) -0.012(2) -0.020(3)
C1 0.053(3) 0.045(3) 0.040(3) -0.002(2) -0.003(2) -0.031(2)
C2 0.077(4) 0.046(3) 0.056(3) 0.002(2) -0.009(3) -0.041(3)
C3 0.041(2) 0.035(2) 0.034(2) 0.0017(18) -0.0023(18) -0.0166(19)
C4 0.044(3) 0.035(2) 0.038(2) -0.0086(19) 0.0043(19) -0.015(2)
C5 0.047(3) 0.048(3) 0.055(3) -0.021(2) 0.012(2) -0.010(2)
C6 0.040(2) 0.042(2) 0.030(2) -0.0094(18) 0.0052(18) -0.020(2)
C7 0.045(3) 0.045(3) 0.033(2) -0.0110(19) -0.0006(19) -0.023(2)
C8 0.041(2) 0.057(3) 0.023(2) -0.0162(19) -0.0017(17) -0.029(2)
C9 0.034(2) 0.061(3) 0.039(2) -0.016(2) -0.0025(19) -0.020(2)
O1 0.063(3) 0.063(3) 0.145(5) -0.029(3) -0.018(3) -0.030(2)
O2 0.053(2) 0.079(3) 0.089(3) -0.038(3) 0.011(2) -0.031(2)

loop_
_atom_type_symbol
_atom_type_description
_atom_type_scat_dispersion_real
_atom_type_scat_dispersion_imag
_atom_type_scat_source
C C 0.0033 0.0016 'International Tables Vol C Tables 4.2.6.8 and 6.1.1.4'
H H 0.0000 0.0000 'International Tables Vol C Tables 4.2.6.8 and 6.1.1.4'
N N 0.0061 0.0033 'International Tables Vol C Tables 4.2.6.8 and 6.1.1.4'
O O 0.0106 0.0060 'International Tables Vol C Tables 4.2.6.8 and 6.1.1.4'
Zn Zn 0.2839 1.4301 'International Tables Vol C Tables 4.2.6.8 and 6.1.1.4'
Cl Cl 0.1484 0.1585 'International Tables Vol C Tables 4.2.6.8 and 6.1.1.4'

loop_
_geom_angle_atom_site_label_1
_geom_angle_atom_site_label_2
_geom_angle_atom_site_label_3
_geom_angle
_geom_angle_site_symmetry_1
_geom_angle_site_symmetry_3
_geom_angle_publ_flag
N1 Zn1 N1 180.0(2) . 2_575 ?
N1 Zn1 N5 90.22(13) . 2_575 ?
N1 Zn1 N5 89.78(13) 2_575 2_575 ?
N1 Zn1 N5 89.78(13) . . ?
N1 Zn1 N5 90.22(13) 2_575 . ?
N5 Zn1 N5 180.0 2_575 . ?
N1 Zn1 N3 90.22(13) . . ?
N1 Zn1 N3 89.78(13) 2_575 . ?
N5 Zn1 N3 89.47(13) 2_575 . ?
N5 Zn1 N3 90.53(13) . . ?
N1 Zn1 N3 89.78(13) . 2_575 ?
N1 Zn1 N3 90.22(13) 2_575 2_575 ?
N5 Zn1 N3 90.53(13) 2_575 2_575 ?
N5 Zn1 N3 89.47(13) . 2_575 ?
N3 Zn1 N3 180.000(1) . 2_575 ?
C3 N1 C1 105.3(4) . . ?
C3 N1 Zn1 126.4(3) . . ?
C1 N1 Zn1 128.3(3) . . ?
C3 N2 C2 107.5(4) . . ?
C3 N2 H2B 126.3 . . ?
C2 N2 H2B 126.3 . . ?
C6 N3 C4 105.3(4) . . ?
C6 N3 Zn1 125.6(3) . . ?
C4 N3 Zn1 129.0(3) . . ?
C6 N4 C5 107.0(4) . . ?
C6 N4 H4B 126.5 . . ?
C5 N4 H4B 126.5 . . ?
C7 N5 C9 104.7(4) . . ?
C7 N5 Zn1 126.9(3) . . ?
C9 N5 Zn1 128.3(3) . . ?
C8 N6 C9 107.1(5) . . ?
C8 N6 H6B 126.5 . . ?
C9 N6 H6B 126.5 . . ?
C2 C1 N1 109.3(4) . . ?
C2 C1 H1A 125.3 . . ?
N1 C1 H1A 125.3 . . ?
C1 C2 N2 106.3(5) . . ?
C1 C2 H2A 126.9 . . ?
N2 C2 H2A 126.9 . . ?
N1 C3 N2 111.6(4) . . ?
N1 C3 H3A 124.2 . . ?
N2 C3 H3A 124.2 . . ?
C5 C4 N3 109.1(4) . . ?
C5 C4 H4A 125.4 . . ?
N3 C4 H4A 125.4 . . ?
C4 C5 N4 106.8(4) . . ?
C4 C5 H5A 126.6 . . ?
N4 C5 H5A 126.6 . . ?
N3 C6 N4 111.8(4) . . ?
N3 C6 H6A 124.1 . . ?
N4 C6 H6A 124.1 . . ?
N5 C7 C8 112.1(4) . . ?
N5 C7 H7A 123.9 . . ?
C8 C7 H7A 123.9 . . ?
C7 C8 N6 107.9(4) . . ?
C7 C8 H8A 126.0 . . ?
N6 C8 H8A 126.0 . . ?
N6 C9 N5 108.1(5) . . ?
N6 C9 H9A 125.9 . . ?
N5 C9 H9A 125.9 . . ?
H1F O1 H1E 121.8 . . ?
H2F O2 H2G 117.7 . . ?

loop_
_geom_bond_atom_site_label_1
_geom_bond_atom_site_label_2
_geom_bond_distance
_geom_bond_site_symmetry_2
_geom_bond_publ_flag
Zn1 N1 2.127(3) . ?
Zn1 N1 2.127(3) 2_575 ?
Zn1 N5 2.136(3) 2_575 ?
Zn1 N5 2.136(3) . ?
Zn1 N3 2.145(3) . ?
Zn1 N3 2.145(3) 2_575 ?
N1 C3 1.317(6) . ?
N1 C1 1.378(6) . ?
N2 C3 1.335(6) . ?
N2 C2 1.361(7) . ?
N2 H2B 0.8600 . ?
N3 C6 1.309(5) . ?
N3 C4 1.379(6) . ?
N4 C6 1.343(6) . ?
N4 C5 1.354(7) . ?
N4 H4B 0.8600 . ?
N5 C7 1.319(6) . ?
N5 C9 1.385(6) . ?
N6 C8 1.330(8) . ?
N6 C9 1.372(7) . ?
N6 H6B 0.8600 . ?
C1 C2 1.356(7) . ?
C1 H1A 0.9300 . ?
C2 H2A 0.9300 . ?
C3 H3A 0.9300 . ?
C4 C5 1.353(7) . ?
C4 H4A 0.9300 . ?
C5 H5A 0.9300 . ?
C6 H6A 0.9300 . ?
C7 C8 1.325(6) . ?
C7 H7A 0.9300 . ?
C8 H8A 0.9300 . ?
C9 H9A 0.9300 . ?
O1 H1F 0.8803 . ?
O1 H1E 0.8743 . ?
O2 H2F 0.8556 . ?
O2 H2G 0.8251 . ?

loop_
_geom_hbond_atom_site_label_D
_geom_hbond_atom_site_label_H
_geom_hbond_atom_site_label_A
_geom_hbond_distance_DH
_geom_hbond_distance_HA
_geom_hbond_distance_DA
_geom_hbond_angle_DHA
_geom_hbond_site_symmetry_A
O1 H1E Cl1 0.87 2.33 3.171(4) 160.5 .
O2 H2G O1 0.83 1.95 2.741(6) 159.3 .
O1 H1F O1 0.88 1.84 2.710(8) 168.1 2_666
O2 H2F Cl1 0.86 2.55 3.204(4) 134.2 2_766

loop_
_geom_torsion_atom_site_label_1
_geom_torsion_atom_site_label_2
_geom_torsion_atom_site_label_3
_geom_torsion_atom_site_label_4
_geom_torsion
_geom_torsion_site_symmetry_1
_geom_torsion_site_symmetry_2
_geom_torsion_site_symmetry_3
_geom_torsion_site_symmetry_4
_geom_torsion_publ_flag
N5 Zn1 N1 C3 -178.5(4) 2_575 . . . ?
N5 Zn1 N1 C3 1.5(4) . . . . ?
N3 Zn1 N1 C3 -89.0(4) . . . . ?
N3 Zn1 N1 C3 91.0(4) 2_575 . . . ?
N5 Zn1 N1 C1 3.2(4) 2_575 . . . ?
N5 Zn1 N1 C1 -176.8(4) . . . . ?
N3 Zn1 N1 C1 92.6(4) . . . . ?
N3 Zn1 N1 C1 -87.4(4) 2_575 . . . ?
N1 Zn1 N3 C6 0.8(4) . . . . ?
N1 Zn1 N3 C6 -179.2(4) 2_575 . . . ?
N5 Zn1 N3 C6 91.0(4) 2_575 . . . ?
N5 Zn1 N3 C6 -89.0(4) . . . . ?
N1 Zn1 N3 C4 -174.3(4) . . . . ?
N1 Zn1 N3 C4 5.7(4) 2_575 . . . ?
N5 Zn1 N3 C4 -84.1(4) 2_575 . . . ?
N5 Zn1 N3 C4 95.9(4) . . . . ?
N1 Zn1 N5 C7 -93.3(4) . . . . ?
N1 Zn1 N5 C7 86.7(4) 2_575 . . . ?
N3 Zn1 N5 C7 -3.1(4) . . . . ?
N3 Zn1 N5 C7 176.9(4) 2_575 . . . ?
N1 Zn1 N5 C9 85.1(4) . . . . ?
N1 Zn1 N5 C9 -94.9(4) 2_575 . . . ?
N3 Zn1 N5 C9 175.3(4) . . . . ?
N3 Zn1 N5 C9 -4.7(4) 2_575 . . . ?
C3 N1 C1 C2 0.4(6) . . . . ?
Zn1 N1 C1 C2 179.0(4) . . . . ?
N1 C1 C2 N2 -0.4(6) . . . . ?
C3 N2 C2 C1 0.2(6) . . . . ?
C1 N1 C3 N2 -0.3(5) . . . . ?
Zn1 N1 C3 N2 -179.0(3) . . . . ?
C2 N2 C3 N1 0.1(6) . . . . ?
C6 N3 C4 C5 0.3(5) . . . . ?
Zn1 N3 C4 C5 176.2(3) . . . . ?
N3 C4 C5 N4 0.0(6) . . . . ?
C6 N4 C5 C4 -0.3(6) . . . . ?
C4 N3 C6 N4 -0.4(5) . . . . ?
Zn1 N3 C6 N4 -176.5(3) . . . . ?
C5 N4 C6 N3 0.5(6) . . . . ?
C9 N5 C7 C8 -0.4(5) . . . . ?
Zn1 N5 C7 C8 178.3(3) . . . . ?
N5 C7 C8 N6 0.4(6) . . . . ?
C9 N6 C8 C7 -0.2(7) . . . . ?
C8 N6 C9 N5 -0.1(6) . . . . ?
C7 N5 C9 N6 0.3(6) . . . . ?
Zn1 N5 C9 N6 -178.3(4) . . . . ?
